data_4328990
loop_
_publ_author_name
'Md. Alamgir Hossain'
'Sung Ok Kang'
'Jerry Alan Kut'
'Victor W. Day'
'Kristin Bowman-James'

_publ_contact_author
; 
   Dr. Kristin Bowman-James
   Department of Chemistry 
   University of Kansas
   Lawrence, KS 66045, USA 
;
_publ_contact_author_email kbowman-james@ku.edu
_publ_contact_author_fax 785-864-3669
_publ_contact_author_phone 785-864-5396
_publ_section_title
;
 Influence of Charge on Anion Receptivity in Amide-Based Macrocycles
;
_journal_name_full 'Inorganic Chemistry'
_journal_page_first 4833
_journal_page_last 4840
_journal_paper_doi 10.1021/ic300260g
_journal_volume 51
_journal_year 2012
_chemical_formula_moiety '(C26 H38 N8 O4) 2+, 2(I1) 1-, 2(H2 O1)'
_chemical_formula_sum 'C26 H42 I2 N8 O6'
_chemical_formula_weight 816.48
_chemical_name_systematic
; 
 ? 
;
_space_group_IT_number 13
_symmetry_cell_setting monoclinic
_symmetry_space_group_name_Hall '-P 2yc'
_symmetry_space_group_name_H-M 'P 1 2/c 1'
_atom_sites_solution_hydrogens geom
_atom_sites_solution_primary direct
_atom_sites_solution_secondary difmap
_audit_creation_method SHELXL-97
_cell_angle_alpha 90.00
_cell_angle_beta 90.681(2)
_cell_angle_gamma 90.00
_cell_formula_units_Z 2
_cell_length_a 7.1904(4)
_cell_length_b 11.4396(6)
_cell_length_c 20.2455(10)
_cell_measurement_reflns_used 8875
_cell_measurement_temperature 100(2)
_cell_measurement_theta_max 30.48
_cell_measurement_theta_min 2.68
_cell_volume 1665.18(15)
_computing_cell_refinement 'Bruker SMART'
_computing_data_collection 'Bruker SMART'
_computing_data_reduction 'Bruker SAINT'
_computing_molecular_graphics 'Bruker SHELXTL'
_computing_publication_material 'Bruker SHELXTL'
_computing_structure_refinement 'SHELXL-97 (Sheldrick, 1997)'
_computing_structure_solution 'SHELXS-97 (Sheldrick, 1990)'
_diffrn_ambient_temperature 100(2)
_diffrn_measured_fraction_theta_full 0.998
_diffrn_measured_fraction_theta_max 0.980
_diffrn_measurement_device 'Bruker APEX'
_diffrn_measurement_method '\w scan frames'
_diffrn_radiation_monochromator graphite
_diffrn_radiation_source 'fine-focus sealed tube'
_diffrn_radiation_type MoK\a
_diffrn_radiation_wavelength 0.71073
_diffrn_reflns_av_R_equivalents 0.0232
_diffrn_reflns_av_sigmaI/netI 0.0262
_diffrn_reflns_limit_h_max 10
_diffrn_reflns_limit_h_min -7
_diffrn_reflns_limit_k_max 16
_diffrn_reflns_limit_k_min -16
_diffrn_reflns_limit_l_max 28
_diffrn_reflns_limit_l_min -28
_diffrn_reflns_number 13813
_diffrn_reflns_theta_full 26.00
_diffrn_reflns_theta_max 30.50
_diffrn_reflns_theta_min 2.04
_diffrn_standards_decay_% -0.02
_diffrn_standards_number 264
_exptl_absorpt_coefficient_mu 1.938
_exptl_absorpt_correction_T_max 0.8926
_exptl_absorpt_correction_T_min 0.5503
_exptl_absorpt_correction_type multi-scan
_exptl_absorpt_process_details 'SADABS, 2000'
_exptl_crystal_colour colorless
_exptl_crystal_density_diffrn 1.628
_exptl_crystal_density_meas 0
_exptl_crystal_description plate
_exptl_crystal_F_000 816
_exptl_crystal_size_max 0.35
_exptl_crystal_size_mid 0.32
_exptl_crystal_size_min 0.06
_refine_diff_density_max 2.055
_refine_diff_density_min -0.440
_refine_diff_density_rms 0.112
_refine_ls_extinction_method none
_refine_ls_goodness_of_fit_ref 0.973
_refine_ls_hydrogen_treatment mixed
_refine_ls_matrix_type full
_refine_ls_number_parameters 194
_refine_ls_number_reflns 4993
_refine_ls_number_restraints 0
_refine_ls_restrained_S_all 0.973
_refine_ls_R_factor_all 0.0300
_refine_ls_R_factor_gt 0.0281
_refine_ls_shift/su_max 0.001
_refine_ls_shift/su_mean 0.000
_refine_ls_structure_factor_coef Fsqd
_refine_ls_weighting_details 'calc w=1/[\s^2^(Fo^2^)+(0.0406P)^2^+2.5400P] where P=(Fo^2^+2Fc^2^)/3'
_refine_ls_weighting_scheme calc
_refine_ls_wR_factor_gt 0.0726
_refine_ls_wR_factor_ref 0.0738
_reflns_number_gt 4736
_reflns_number_total 4993
_reflns_threshold_expression >2sigma(I)
_cod_data_source_file ic300260g_si_001_4.cif
_cod_data_source_block Lb2I_
_cod_database_code 4328990

loop_
_symmetry_equiv_pos_as_xyz
'x, y, z'
'-x, y, -z+1/2'
'-x, -y, -z'
'x, -y, z-1/2'

loop_
_atom_site_label
_atom_site_type_symbol
_atom_site_fract_x
_atom_site_fract_y
_atom_site_fract_z
_atom_site_U_iso_or_equiv
_atom_site_adp_type
_atom_site_occupancy
_atom_site_symmetry_multiplicity
_atom_site_calc_flag
_atom_site_refinement_flags
N1 N 0.5302(2) 0.75689(14) 0.41096(8) 0.0123(3) Uani 1 1 d .
C2 C 0.6544(3) 0.69942(18) 0.46251(9) 0.0161(3) Uani 1 1 d .
H2A H 0.5889 0.6298 0.4796 0.019 Uiso 1 1 calc R
H2B H 0.6703 0.7546 0.4998 0.019 Uiso 1 1 calc R
C3 C 0.8468(3) 0.66142(19) 0.44018(10) 0.0182(4) Uani 1 1 d .
H3A H 0.9092 0.7293 0.4197 0.022 Uiso 1 1 calc R
H3B H 0.9210 0.6387 0.4796 0.022 Uiso 1 1 calc R
N4 N 0.8480(2) 0.56472(15) 0.39345(8) 0.0162(3) Uani 1 1 d .
H4 H 0.8712 0.5793 0.3517 0.019 Uiso 1 1 calc R
C5 C 0.8150(3) 0.45429(18) 0.41200(9) 0.0156(3) Uani 1 1 d .
O6 O 0.7870(2) 0.42542(14) 0.46968(7) 0.0208(3) Uani 1 1 d .
C7 C 0.8054(3) 0.36658(18) 0.35653(9) 0.0158(3) Uani 1 1 d .
N8 N 0.7721(2) 0.41034(15) 0.29600(8) 0.0139(3) Uani 1 1 d .
C9 C 0.8202(3) 0.24744(19) 0.36966(11) 0.0204(4) Uani 1 1 d .
H9 H 0.8449 0.2199 0.4131 0.024 Uiso 1 1 calc R
C10 C 0.7976(3) 0.17010(19) 0.31732(11) 0.0233(4) Uani 1 1 d .
H10 H 0.8098 0.0883 0.3243 0.028 Uiso 1 1 calc R
C11 C 0.7568(3) 0.21368(19) 0.25448(11) 0.0209(4) Uani 1 1 d .
H11 H 0.7371 0.1624 0.2182 0.025 Uiso 1 1 calc R
C12 C 0.7459(3) 0.33445(17) 0.24640(9) 0.0149(3) Uani 1 1 d .
C13 C 0.6960(3) 0.38628(17) 0.17998(9) 0.0149(3) Uani 1 1 d .
O14 O 0.6514(2) 0.32507(13) 0.13217(7) 0.0218(3) Uani 1 1 d .
N15 N 0.7003(3) 0.50319(14) 0.17820(8) 0.0145(3) Uani 1 1 d .
H15 H 0.7367 0.5412 0.2139 0.017 Uiso 1 1 calc R
C16 C 0.6474(3) 0.56992(17) 0.11986(9) 0.0151(3) Uani 1 1 d .
H16A H 0.5715 0.5211 0.0895 0.018 Uiso 1 1 calc R
H16B H 0.7596 0.5963 0.0962 0.018 Uiso 1 1 calc R
C17 C 0.5351(3) 0.67516(16) 0.14314(9) 0.0123(3) Uani 1 1 d .
H17A H 0.4249 0.6463 0.1670 0.015 Uiso 1 1 calc R
H17B H 0.6122 0.7202 0.1750 0.015 Uiso 1 1 calc R
C18 C 0.3649(3) 0.80594(18) 0.44668(10) 0.0178(4) Uani 1 1 d .
H18A H 0.2762 0.8386 0.4145 0.027 Uiso 1 1 calc R
H18B H 0.4064 0.8676 0.4770 0.027 Uiso 1 1 calc R
H18C H 0.3046 0.7435 0.4717 0.027 Uiso 1 1 calc R
C19 C 0.6286(3) 0.85724(18) 0.37852(10) 0.0186(4) Uani 1 1 d .
H19A H 0.5389 0.9032 0.3526 0.028 Uiso 1 1 calc R
H19B H 0.7251 0.8269 0.3493 0.028 Uiso 1 1 calc R
H19C H 0.6860 0.9070 0.4125 0.028 Uiso 1 1 calc R
I1 I 1.0000 0.733867(16) 0.2500 0.01655(6) Uani 1 2 d S
I2 I 1.0000 0.0000 0.0000 0.01827(6) Uani 1 2 d S
O1S O 0.6161(3) 0.08807(15) 0.09903(10) 0.0352(4) Uani 1 1 d .
H1SA H 0.6213 0.1656 0.1064 0.042 Uiso 1 1 d R
H1SB H 0.7256 0.0665 0.0817 0.042 Uiso 1 1 d R

loop_
_atom_site_aniso_label
_atom_site_aniso_U_11
_atom_site_aniso_U_22
_atom_site_aniso_U_33
_atom_site_aniso_U_23
_atom_site_aniso_U_13
_atom_site_aniso_U_12
N1 0.0124(7) 0.0128(7) 0.0117(7) -0.0015(5) 0.0002(5) -0.0004(5)
C2 0.0179(9) 0.0203(9) 0.0101(7) -0.0010(6) -0.0026(6) 0.0002(7)
C3 0.0154(9) 0.0221(9) 0.0170(8) -0.0009(7) -0.0045(7) 0.0010(7)
N4 0.0157(7) 0.0199(8) 0.0131(7) 0.0033(6) 0.0006(6) 0.0033(6)
C5 0.0104(8) 0.0212(9) 0.0153(8) 0.0035(7) -0.0021(6) 0.0033(7)
O6 0.0233(7) 0.0258(8) 0.0132(6) 0.0052(5) -0.0008(5) 0.0005(6)
C7 0.0136(8) 0.0200(9) 0.0140(8) 0.0040(7) 0.0012(6) 0.0038(7)
N8 0.0115(7) 0.0167(7) 0.0135(7) 0.0029(6) 0.0007(5) 0.0016(6)
C9 0.0229(10) 0.0211(9) 0.0172(9) 0.0074(7) 0.0026(7) 0.0049(8)
C10 0.0300(11) 0.0155(9) 0.0244(10) 0.0070(7) 0.0028(8) 0.0049(8)
C11 0.0259(10) 0.0163(9) 0.0205(9) 0.0026(7) 0.0020(8) 0.0020(8)
C12 0.0138(8) 0.0163(8) 0.0147(8) 0.0028(6) 0.0012(6) 0.0014(6)
C13 0.0136(8) 0.0158(8) 0.0154(8) 0.0019(6) -0.0003(6) 0.0012(6)
O14 0.0319(8) 0.0152(7) 0.0183(7) -0.0017(5) -0.0035(6) 0.0008(6)
N15 0.0182(8) 0.0133(7) 0.0120(7) 0.0008(5) -0.0043(6) -0.0001(5)
C16 0.0170(8) 0.0162(8) 0.0119(8) 0.0010(6) -0.0009(6) 0.0030(7)
C17 0.0118(7) 0.0146(8) 0.0104(7) 0.0013(6) -0.0011(6) 0.0005(6)
C18 0.0156(8) 0.0168(9) 0.0212(9) -0.0044(7) 0.0055(7) 0.0008(7)
C19 0.0191(9) 0.0144(8) 0.0223(9) 0.0004(7) 0.0041(7) -0.0041(7)
I1 0.01680(9) 0.01942(9) 0.01345(8) 0.000 0.00141(6) 0.000
I2 0.01568(9) 0.01625(9) 0.02288(10) 0.00254(6) -0.00042(7) -0.00264(6)
O1S 0.0432(11) 0.0170(8) 0.0458(11) -0.0064(7) 0.0176(9) -0.0043(7)

loop_
_atom_type_symbol
_atom_type_description
_atom_type_scat_dispersion_real
_atom_type_scat_dispersion_imag
_atom_type_scat_source
C C 0.0033 0.0016 'International Tables Vol C Tables 4.2.6.8 and 6.1.1.4'
H H 0.0000 0.0000 'International Tables Vol C Tables 4.2.6.8 and 6.1.1.4'
N N 0.0061 0.0033 'International Tables Vol C Tables 4.2.6.8 and 6.1.1.4'
O O 0.0106 0.0060 'International Tables Vol C Tables 4.2.6.8 and 6.1.1.4'
I I -0.4742 1.8119 'International Tables Vol C Tables 4.2.6.8 and 6.1.1.4'

loop_
_geom_angle_atom_site_label_1
_geom_angle_atom_site_label_2
_geom_angle_atom_site_label_3
_geom_angle
_geom_angle_site_symmetry_1
_geom_angle_site_symmetry_3
C19 N1 C18 107.66(15) . .
C19 N1 C17 107.44(15) . 2_655
C18 N1 C17 109.78(15) . 2_655
C19 N1 C2 110.81(16) . .
C18 N1 C2 107.02(15) . .
C17 N1 C2 113.97(14) 2_655 .
N1 C2 C3 116.69(15) . .
N1 C2 H2A 108.1 . .
C3 C2 H2A 108.1 . .
N1 C2 H2B 108.1 . .
C3 C2 H2B 108.1 . .
H2A C2 H2B 107.3 . .
N4 C3 C2 114.95(16) . .
N4 C3 H3A 108.5 . .
C2 C3 H3A 108.5 . .
N4 C3 H3B 108.5 . .
C2 C3 H3B 108.5 . .
H3A C3 H3B 107.5 . .
C5 N4 C3 122.13(17) . .
C5 N4 H4 118.9 . .
C3 N4 H4 118.9 . .
O6 C5 N4 123.35(19) . .
O6 C5 C7 121.41(19) . .
N4 C5 C7 115.18(16) . .
N8 C7 C9 123.46(19) . .
N8 C7 C5 115.98(17) . .
C9 C7 C5 120.45(17) . .
C12 N8 C7 117.70(17) . .
C10 C9 C7 118.05(19) . .
C10 C9 H9 121.0 . .
C7 C9 H9 121.0 . .
C9 C10 C11 119.33(19) . .
C9 C10 H10 120.3 . .
C11 C10 H10 120.3 . .
C12 C11 C10 118.2(2) . .
C12 C11 H11 120.9 . .
C10 C11 H11 120.9 . .
N8 C12 C11 123.20(18) . .
N8 C12 C13 116.32(17) . .
C11 C12 C13 120.45(18) . .
O14 C13 N15 123.51(18) . .
O14 C13 C12 122.20(18) . .
N15 C13 C12 114.28(17) . .
C13 N15 C16 122.74(17) . .
C13 N15 H15 118.6 . .
C16 N15 H15 118.6 . .
N15 C16 C17 107.30(15) . .
N15 C16 H16A 110.3 . .
C17 C16 H16A 110.3 . .
N15 C16 H16B 110.3 . .
C17 C16 H16B 110.3 . .
H16A C16 H16B 108.5 . .
N1 C17 C16 115.15(14) 2_655 .
N1 C17 H17A 108.5 2_655 .
C16 C17 H17A 108.5 . .
N1 C17 H17B 108.5 2_655 .
C16 C17 H17B 108.5 . .
H17A C17 H17B 107.5 . .
N1 C18 H18A 109.5 . .
N1 C18 H18B 109.5 . .
H18A C18 H18B 109.5 . .
N1 C18 H18C 109.5 . .
H18A C18 H18C 109.5 . .
H18B C18 H18C 109.5 . .
N1 C19 H19A 109.5 . .
N1 C19 H19B 109.5 . .
H19A C19 H19B 109.5 . .
N1 C19 H19C 109.5 . .
H19A C19 H19C 109.5 . .
H19B C19 H19C 109.5 . .
H1SA O1S H1SB 107.5 . .

loop_
_geom_bond_atom_site_label_1
_geom_bond_atom_site_label_2
_geom_bond_distance
_geom_bond_site_symmetry_2
N1 C19 1.504(2) .
N1 C18 1.507(2) .
N1 C17 1.511(2) 2_655
N1 C2 1.516(2) .
C2 C3 1.524(3) .
C2 H2A 0.9900 .
C2 H2B 0.9900 .
C3 N4 1.456(3) .
C3 H3A 0.9900 .
C3 H3B 0.9900 .
N4 C5 1.340(3) .
N4 H4 0.8800 .
C5 O6 1.232(2) .
C5 C7 1.507(3) .
C7 N8 1.343(2) .
C7 C9 1.392(3) .
N8 C12 1.339(3) .
C9 C10 1.388(3) .
C9 H9 0.9500 .
C10 C11 1.394(3) .
C10 H10 0.9500 .
C11 C12 1.393(3) .
C11 H11 0.9500 .
C12 C13 1.509(3) .
C13 O14 1.234(2) .
C13 N15 1.338(2) .
N15 C16 1.453(2) .
N15 H15 0.8800 .
C16 C17 1.527(3) .
C16 H16A 0.9900 .
C16 H16B 0.9900 .
C17 N1 1.511(2) 2_655
C17 H17A 0.9900 .
C17 H17B 0.9900 .
C18 H18A 0.9800 .
C18 H18B 0.9800 .
C18 H18C 0.9800 .
C19 H19A 0.9800 .
C19 H19B 0.9800 .
C19 H19C 0.9800 .
O1S H1SA 0.9000 .
O1S H1SB 0.9000 .

loop_
_geom_hbond_atom_site_label_D
_geom_hbond_atom_site_label_H
_geom_hbond_atom_site_label_A
_geom_hbond_distance_DH
_geom_hbond_distance_HA
_geom_hbond_distance_DA
_geom_hbond_angle_DHA
N4 H4 I1 0.88 2.88 3.6672(16) 150.5
N15 H15 I1 0.88 2.99 3.6940(17) 138.3
O1S H1SA O14 0.90 1.91 2.804(2) 172.5
O1S H1SB I2 0.90 2.70 3.5758(18) 164.8

loop_
_geom_torsion_atom_site_label_1
_geom_torsion_atom_site_label_2
_geom_torsion_atom_site_label_3
_geom_torsion_atom_site_label_4
_geom_torsion
_geom_torsion_site_symmetry_1
_geom_torsion_site_symmetry_4
C19 N1 C2 C3 -52.8(2) . .
C18 N1 C2 C3 -169.90(17) . .
C17 N1 C2 C3 68.5(2) 2_655 .
N1 C2 C3 N4 -68.3(2) . .
C2 C3 N4 C5 -74.7(2) . .
C3 N4 C5 O6 -2.3(3) . .
C3 N4 C5 C7 175.01(17) . .
O6 C5 C7 N8 157.15(18) . .
N4 C5 C7 N8 -20.2(2) . .
O6 C5 C7 C9 -19.3(3) . .
N4 C5 C7 C9 163.33(19) . .
C9 C7 N8 C12 2.2(3) . .
C5 C7 N8 C12 -174.10(16) . .
N8 C7 C9 C10 -0.5(3) . .
C5 C7 C9 C10 175.64(19) . .
C7 C9 C10 C11 -1.6(3) . .
C9 C10 C11 C12 1.9(3) . .
C7 N8 C12 C11 -1.9(3) . .
C7 N8 C12 C13 176.00(16) . .
C10 C11 C12 N8 -0.2(3) . .
C10 C11 C12 C13 -177.96(19) . .
N8 C12 C13 O14 -173.02(18) . .
C11 C12 C13 O14 4.9(3) . .
N8 C12 C13 N15 5.6(3) . .
C11 C12 C13 N15 -176.52(19) . .
O14 C13 N15 C16 1.8(3) . .
C12 C13 N15 C16 -176.73(17) . .
C13 N15 C16 C17 138.98(19) . .
N15 C16 C17 N1 179.02(15) . 2_655
